data_7247686
loop_
_publ_author_name
'Bothma, Shalene N.'
'Sheppard, Charles J.'
'Turnbull, Mark M.'
'Landee, Christopher P.'
'Rademeyer, Melanie'

_publ_section_title
;
 The odd--even effect in n-carboxyalkylammonium-containing
 organic--inorganic hybrids of Mn(ii) halides: structural and magnetic
 characterisation
;
_journal_issue 47
_journal_name_full CrystEngComm
_journal_page_first 6568
_journal_page_last 6591
_journal_paper_doi 10.1039/D3CE00855J
_journal_volume 25
_journal_year 2023
_chemical_formula_moiety 'Cl4 H4 Mn O2, 2(C3 H8 N O2)'
_chemical_formula_sum 'C6 H20 Cl4 Mn N2 O6'
_chemical_formula_weight 412.98
_space_group_crystal_system monoclinic
_space_group_IT_number 15
_space_group_name_Hall '-C 2yc'
_space_group_name_H-M_alt 'C 1 2/c 1'
_atom_sites_solution_hydrogens mixed
_atom_sites_solution_primary difmap
_audit_creation_method SHELXL-2018/3
_audit_update_record
;
2023-07-14 deposited with the CCDC.	2023-11-08 downloaded from the CCDC.
;
_cell_angle_alpha 90
_cell_angle_beta 107.916(2)
_cell_angle_gamma 90
_cell_formula_units_Z 4
_cell_length_a 21.3208(14)
_cell_length_b 7.0794(4)
_cell_length_c 11.1440(6)
_cell_measurement_reflns_used 9943
_cell_measurement_temperature 150(2)
_cell_measurement_theta_max 26.65
_cell_measurement_theta_min 3.05
_cell_volume 1600.49(16)
_computing_cell_refinement 'SAINT (Bruker, 2014)'
_computing_data_collection 'APEX2 (Bruker, 2014)'
_computing_data_reduction 'SAINT (Bruker, 2014)'
_computing_molecular_graphics 'Mercury (Macrae <i> et al</i>., 2008)'
_computing_publication_material 'Mercury (Macrae <i> et al</i>., 2008)'
_computing_structure_refinement 'SHELXL-2018/3 (Sheldrick, 2018)'
_computing_structure_solution 'SHELXT 2014/5 (Sheldrick, 2014)'
_diffrn_ambient_temperature 150(2)
_diffrn_measured_fraction_theta_full 0.999
_diffrn_measured_fraction_theta_max 0.991
_diffrn_measurement_device_type 'Bruker kappa, Photon 100 CMOS'
_diffrn_measurement_method '\f and \w scans'
_diffrn_radiation_type MoK\a
_diffrn_radiation_wavelength 0.71073
_diffrn_reflns_av_R_equivalents 0.0334
_diffrn_reflns_av_unetI/netI 0.0151
_diffrn_reflns_Laue_measured_fraction_full 0.999
_diffrn_reflns_Laue_measured_fraction_max 0.991
_diffrn_reflns_limit_h_max 26
_diffrn_reflns_limit_h_min -26
_diffrn_reflns_limit_k_max 8
_diffrn_reflns_limit_k_min -8
_diffrn_reflns_limit_l_max 14
_diffrn_reflns_limit_l_min -14
_diffrn_reflns_number 19734
_diffrn_reflns_point_group_measured_fraction_full 0.999
_diffrn_reflns_point_group_measured_fraction_max 0.991
_diffrn_reflns_theta_full 25.242
_diffrn_reflns_theta_max 26.650
_diffrn_reflns_theta_min 3.048
_exptl_absorpt_coefficient_mu 1.511
_exptl_absorpt_correction_T_max 0.4778
_exptl_absorpt_correction_T_min 0.3167
_exptl_absorpt_correction_type multi-scan
_exptl_absorpt_process_details 'SADABS (Bruker, 2014)'
_exptl_crystal_colour colourless
_exptl_crystal_density_diffrn 1.714
_exptl_crystal_description block
_exptl_crystal_F_000 844
_exptl_crystal_size_max 0.506
_exptl_crystal_size_mid 0.326
_exptl_crystal_size_min 0.265
_refine_diff_density_max 0.251
_refine_diff_density_min -0.356
_refine_diff_density_rms 0.074
_refine_ls_extinction_method none
_refine_ls_goodness_of_fit_ref 1.160
_refine_ls_hydrogen_treatment mixed
_refine_ls_matrix_type full
_refine_ls_number_parameters 125
_refine_ls_number_reflns 1665
_refine_ls_number_restraints 1
_refine_ls_restrained_S_all 1.159
_refine_ls_R_factor_all 0.0206
_refine_ls_R_factor_gt 0.0182
_refine_ls_shift/su_max 0.001
_refine_ls_shift/su_mean 0.000
_refine_ls_structure_factor_coef Fsqd
_refine_ls_weighting_details 'w=1/[\s^2^(Fo^2^)+(0.0244P)^2^+0.8098P] where P=(Fo^2^+2Fc^2^)/3'
_refine_ls_weighting_scheme calc
_refine_ls_wR_factor_gt 0.0458
_refine_ls_wR_factor_ref 0.0467
_reflns_Friedel_coverage 0.000
_reflns_number_gt 1559
_reflns_number_total 1665
_reflns_threshold_expression 'I > 2\s(I)'
_cod_data_source_file d3ce00855j2.cif
_cod_data_source_block C3MnClH2O
_cod_depositor_comments 'Adding full bibliography for 7247685--7247688.cif.'
_cod_original_sg_symbol_H-M 'C 2/c'
_cod_database_code 7247686
_shelx_shelxl_version_number 2018/3
_shelx_space_group_comment
;
The symmetry employed for this shelxl refinement is uniquely defined
by the following loop, which should always be used as a source of
symmetry information in preference to the above space-group names.
They are only intended as comments.
;
_shelx_estimated_absorpt_t_min 0.461
_shelx_estimated_absorpt_t_max 0.690

loop_
_space_group_symop_operation_xyz
'x, y, z'
'-x, y, -z+1/2'
'x+1/2, y+1/2, z'
'-x+1/2, y+1/2, -z+1/2'
'-x, -y, -z'
'x, -y, z-1/2'
'-x+1/2, -y+1/2, -z'
'x+1/2, -y+1/2, z-1/2'

loop_
_atom_site_label
_atom_site_type_symbol
_atom_site_fract_x
_atom_site_fract_y
_atom_site_fract_z
_atom_site_U_iso_or_equiv
_atom_site_adp_type
_atom_site_occupancy
_atom_site_site_symmetry_order
_atom_site_calc_flag
_atom_site_refinement_flags_posn
_atom_site_refinement_flags_adp
_atom_site_refinement_flags_occupancy
_atom_site_disorder_assembly
_atom_site_disorder_group
Mn1 Mn 0.500000 0.500000 0.500000 0.00931(8) Uani 1 2 d S . P . .
Cl1 Cl 0.56962(2) 0.71513(4) 0.40583(3) 0.01352(9) Uani 1 1 d . . . . .
O1 O 0.42229(5) 0.44876(13) 0.31721(8) 0.01295(18) Uani 1 1 d . . . . .
N1 N 0.08440(5) 0.53021(17) 0.19525(11) 0.0140(2) Uani 1 1 d . . . . .
C1 C 0.15647(6) 0.49795(19) 0.22207(12) 0.0165(3) Uani 1 1 d . . . . .
Cl2 Cl 0.43976(2) 0.77358(4) 0.54835(3) 0.01360(9) Uani 1 1 d . . . . .
O2 O 0.29335(5) 0.47993(16) 0.30970(10) 0.0294(3) Uani 1 1 d . . . . .
C2 C 0.19360(6) 0.5498(2) 0.35638(13) 0.0174(3) Uani 1 1 d . . . . .
O3 O 0.29407(5) 0.48278(18) 0.51022(10) 0.0342(3) Uani 1 1 d . . . . .
H3 H 0.333973 0.455077 0.523965 0.051 Uiso 1 1 calc R U . . .
C3 C 0.26538(6) 0.50056(18) 0.38807(13) 0.0180(3) Uani 1 1 d . . . . .
H1 H 0.4283(10) 0.502(2) 0.2564(19) 0.033(5) Uiso 1 1 d . U . . .
H1A H 0.1696(8) 0.576(2) 0.1599(16) 0.027(4) Uiso 1 1 d . . . . .
H1B H 0.1608(8) 0.363(3) 0.2058(14) 0.026(4) Uiso 1 1 d . . . . .
H1C H 0.0692(9) 0.467(3) 0.2487(18) 0.033(5) Uiso 1 1 d . . . . .
H1D H 0.0646(9) 0.488(2) 0.1194(18) 0.022(4) Uiso 1 1 d . . . . .
H1E H 0.0759(8) 0.645(3) 0.1991(15) 0.025(4) Uiso 1 1 d . . . . .
H2 H 0.3856(10) 0.467(2) 0.3163(18) 0.033(5) Uiso 1 1 d . U . . .
H2A H 0.1911(8) 0.679(3) 0.3684(15) 0.028(4) Uiso 1 1 d . . . . .
H2B H 0.1773(9) 0.491(2) 0.4114(18) 0.029(5) Uiso 1 1 d . . . . .

loop_
_atom_site_aniso_label
_atom_site_aniso_U_11
_atom_site_aniso_U_22
_atom_site_aniso_U_33
_atom_site_aniso_U_23
_atom_site_aniso_U_13
_atom_site_aniso_U_12
Mn1 0.00929(14) 0.00915(13) 0.00947(14) -0.00082(9) 0.00284(10) 0.00015(9)
Cl1 0.01560(16) 0.01196(15) 0.01438(16) 0.00111(10) 0.00663(12) -0.00149(10)
O1 0.0104(4) 0.0176(4) 0.0113(4) 0.0016(4) 0.0039(3) 0.0005(4)
N1 0.0121(5) 0.0148(6) 0.0137(6) 0.0001(4) 0.0022(4) 0.0014(4)
C1 0.0110(6) 0.0219(7) 0.0165(6) -0.0022(5) 0.0040(5) 0.0022(5)
Cl2 0.01486(15) 0.01158(15) 0.01538(16) 0.00004(10) 0.00615(12) 0.00346(10)
O2 0.0132(5) 0.0571(7) 0.0186(5) -0.0017(5) 0.0060(4) 0.0048(4)
C2 0.0123(6) 0.0242(7) 0.0161(7) -0.0027(5) 0.0048(5) 0.0018(5)
O3 0.0149(5) 0.0682(9) 0.0170(5) -0.0029(5) 0.0013(4) 0.0105(5)
C3 0.0133(6) 0.0226(7) 0.0170(7) -0.0036(5) 0.0030(5) -0.0006(5)

loop_
_atom_type_symbol
_atom_type_description
_atom_type_scat_dispersion_real
_atom_type_scat_dispersion_imag
_atom_type_scat_source
C C 0.0033 0.0016 'International Tables Vol C Tables 4.2.6.8 and 6.1.1.4'
H H 0.0000 0.0000 'International Tables Vol C Tables 4.2.6.8 and 6.1.1.4'
Cl Cl 0.1484 0.1585 'International Tables Vol C Tables 4.2.6.8 and 6.1.1.4'
Mn Mn 0.3368 0.7283 'International Tables Vol C Tables 4.2.6.8 and 6.1.1.4'
N N 0.0061 0.0033 'International Tables Vol C Tables 4.2.6.8 and 6.1.1.4'
O O 0.0106 0.0060 'International Tables Vol C Tables 4.2.6.8 and 6.1.1.4'

loop_
_geom_angle_atom_site_label_1
_geom_angle_atom_site_label_2
_geom_angle_atom_site_label_3
_geom_angle
_geom_angle_site_symmetry_1
_geom_angle_site_symmetry_3
_geom_angle_publ_flag
O1 Mn1 O1 180.00(4) . 5_666 ?
O1 Mn1 Cl2 92.11(2) . . ?
O1 Mn1 Cl2 87.89(2) 5_666 . ?
O1 Mn1 Cl2 87.89(2) . 5_666 ?
O1 Mn1 Cl2 92.11(2) 5_666 5_666 ?
Cl2 Mn1 Cl2 180.0 . 5_666 ?
O1 Mn1 Cl1 85.19(3) . 5_666 ?
O1 Mn1 Cl1 94.81(3) 5_666 5_666 ?
Cl2 Mn1 Cl1 88.350(10) . 5_666 ?
Cl2 Mn1 Cl1 91.651(10) 5_666 5_666 ?
O1 Mn1 Cl1 94.81(3) . . ?
O1 Mn1 Cl1 85.19(3) 5_666 . ?
Cl2 Mn1 Cl1 91.650(10) . . ?
Cl2 Mn1 Cl1 88.349(10) 5_666 . ?
Cl1 Mn1 Cl1 180.0 5_666 . ?
Mn1 O1 H1 114.8(13) . . ?
Mn1 O1 H2 116.1(14) . . ?
H1 O1 H2 108.6(19) . . ?
C1 N1 H1C 110.9(12) . . ?
C1 N1 H1D 107.6(11) . . ?
H1C N1 H1D 108.0(16) . . ?
C1 N1 H1E 111.5(11) . . ?
H1C N1 H1E 109.2(16) . . ?
H1D N1 H1E 109.7(14) . . ?
N1 C1 C2 110.85(11) . . ?
N1 C1 H1A 105.6(9) . . ?
C2 C1 H1A 112.5(9) . . ?
N1 C1 H1B 105.1(9) . . ?
C2 C1 H1B 111.7(9) . . ?
H1A C1 H1B 110.7(13) . . ?
C3 C2 C1 111.26(11) . . ?
C3 C2 H2A 107.1(10) . . ?
C1 C2 H2A 110.3(10) . . ?
C3 C2 H2B 108.3(11) . . ?
C1 C2 H2B 111.8(11) . . ?
H2A C2 H2B 107.8(14) . . ?
C3 O3 H3 109.5 . . ?
O2 C3 O3 124.11(13) . . ?
O2 C3 C2 123.49(12) . . ?
O3 C3 C2 112.41(12) . . ?

loop_
_geom_bond_atom_site_label_1
_geom_bond_atom_site_label_2
_geom_bond_distance
_geom_bond_site_symmetry_2
_geom_bond_publ_flag
Mn1 O1 2.2248(9) . ?
Mn1 O1 2.2248(9) 5_666 ?
Mn1 Cl2 2.4732(3) . ?
Mn1 Cl2 2.4732(3) 5_666 ?
Mn1 Cl1 2.5657(3) 5_666 ?
Mn1 Cl1 2.5657(3) . ?
O1 H1 0.82(2) . ?
O1 H2 0.79(2) . ?
N1 C1 1.4901(16) . ?
N1 H1C 0.88(2) . ?
N1 H1D 0.874(19) . ?
N1 H1E 0.834(19) . ?
C1 C2 1.5076(18) . ?
C1 H1A 0.992(17) . ?
C1 H1B 0.982(18) . ?
O2 C3 1.2082(17) . ?
C2 C3 1.5022(18) . ?
C2 H2A 0.929(18) . ?
C2 H2B 0.894(19) . ?
O3 C3 1.3156(17) . ?
O3 H3 0.8400 . ?

loop_
_geom_hbond_atom_site_label_D
_geom_hbond_atom_site_label_H
_geom_hbond_atom_site_label_A
_geom_hbond_distance_DH
_geom_hbond_distance_HA
_geom_hbond_distance_DA
_geom_hbond_angle_DHA
_geom_hbond_site_symmetry_A
_geom_hbond_publ_flag
O1 H2 O2 0.79(2) 1.95(2) 2.7335(14) 173.1(18) . yes
O3 H3 Cl1 0.84 2.30 3.1003(11) 158.8 5_666 yes
O1 H1 Cl1 0.82(2) 2.36(2) 3.1666(10) 166.2(17) 2_655 yes
N1 H1D Cl2 0.874(19) 2.385(18) 3.1741(12) 150.2(14) 4_545 yes
N1 H1E Cl2 0.834(19) 2.929(16) 3.3186(11) 110.8(13) 8_465 yes
N1 H1E O1 0.834(19) 2.162(19) 2.9677(15) 162.3(15) 4 yes
N1 H1C Cl1 0.88(2) 2.495(19) 3.3221(12) 156.0(16) 3_445 yes
O1 H1 Cl1 0.82(2) 2.36(2) 3.1666(10) 166.2(17) 2_655 yes
N1 H1C Cl1 0.88(2) 2.495(19) 3.3221(12) 156.0(16) 3_445 yes
N1 H1D Cl2 0.874(19) 2.385(18) 3.1741(12) 150.2(14) 4_545 yes
N1 H1E O1 0.834(19) 2.162(19) 2.9677(15) 162.3(15) 4 yes
N1 H1E Cl2 0.834(19) 2.929(16) 3.3186(11) 110.8(13) 8_465 yes
O1 H2 O2 0.79(2) 1.95(2) 2.7335(14) 173.1(18) . yes
O3 H3 Cl1 0.84 2.30 3.1003(11) 158.8 5_666 yes
O3 H3 Cl1 0.84 2.30 3.1003(11) 158.8 5_666 yes
O1 H1 Cl1 0.82(2) 2.36(2) 3.1666(10) 166.2(17) 2_655 yes
N1 H1C Cl1 0.88(2) 2.495(19) 3.3221(12) 156.0(16) 3_445 yes
N1 H1D Cl2 0.874(19) 2.385(18) 3.1741(12) 150.2(14) 4_545 yes
N1 H1E O1 0.834(19) 2.162(19) 2.9677(15) 162.3(15) 4 yes
N1 H1E Cl2 0.834(19) 2.929(16) 3.3186(11) 110.8(13) 8_465 yes
O1 H2 O2 0.79(2) 1.95(2) 2.7335(14) 173.1(18) . yes

loop_
_geom_torsion_atom_site_label_1
_geom_torsion_atom_site_label_2
_geom_torsion_atom_site_label_3
_geom_torsion_atom_site_label_4
_geom_torsion
_geom_torsion_site_symmetry_1
_geom_torsion_site_symmetry_2
_geom_torsion_site_symmetry_3
_geom_torsion_site_symmetry_4
_geom_torsion_publ_flag
N1 C1 C2 C3 174.58(11) . . . . ?
C1 C2 C3 O2 21.7(2) . . . . ?
C1 C2 C3 O3 -158.34(12) . . . . ?
